data_7705586
loop_
_publ_author_name
'Kong, Ming'
'Feng, Xin'
'Li, Jing'
'Hu, Zhao-Bo'
'Wang, Jia'
'Song, Xiao-Jiao'
'Jing, Zhao-Yang'
'Zhang, Yi-Quan'
'Song, You'

_publ_section_title
;
 Structurally modulated single-ion magnets of mononuclear \b-diketone
 dysprosium(III) complexes.
;
_journal_issue 42
_journal_name_full 'Dalton transactions (Cambridge, England : 2003)'
_journal_page_first 14931
_journal_page_last 14940
_journal_paper_doi 10.1039/d0dt02864a
_journal_volume 49
_journal_year 2020
_chemical_formula_moiety '2(C51 H27 Dy F9 N4 O6 S3), 1.5(H4 O2)'
_chemical_formula_sum 'C102 H60 Dy2 F18 N8 O15 S6'
_chemical_formula_weight 2496.94
_space_group_crystal_system monoclinic
_space_group_IT_number 15
_space_group_name_Hall '-C 2yc'
_space_group_name_H-M_alt 'C 1 2/c 1'
_atom_sites_solution_hydrogens mixed
_atom_sites_solution_primary iterative
_audit_creation_date 2020-09-24
_audit_creation_method
;
Olex2 1.2
(compiled 2018.05.29 svn.r3508 for OlexSys, GUI svn.r5506)
;
_audit_update_record
;
2020-09-24 deposited with the CCDC.	2020-10-05 downloaded from the CCDC.
;
_cell_angle_alpha 90
_cell_angle_beta 92.205(2)
_cell_angle_gamma 90
_cell_formula_units_Z 4
_cell_length_a 13.6952(11)
_cell_length_b 19.2367(14)
_cell_length_c 41.347(3)
_cell_measurement_reflns_used 9920
_cell_measurement_temperature 296(2)
_cell_measurement_theta_max 23.07
_cell_measurement_theta_min 2.34
_cell_volume 10884.8(14)
_computing_molecular_graphics 'Olex2 (Dolomanov et al., 2009)'
_computing_publication_material 'Olex2 (Dolomanov et al., 2009)'
_computing_structure_refinement 'ShelXL (Sheldrick, 2015)'
_computing_structure_solution 'olex2.solve (Bourhis et al., 2015)'
_diffrn_ambient_temperature 296.15
_diffrn_measured_fraction_theta_full 0.998
_diffrn_measured_fraction_theta_max 0.995
_diffrn_measurement_device_type 'Bruker APEX-II CCD'
_diffrn_measurement_method '\f and \w scans'
_diffrn_radiation_type MoK\a
_diffrn_radiation_wavelength 0.71073
_diffrn_reflns_av_R_equivalents 0.0615
_diffrn_reflns_av_unetI/netI 0.0673
_diffrn_reflns_Laue_measured_fraction_full 0.998
_diffrn_reflns_Laue_measured_fraction_max 0.995
_diffrn_reflns_limit_h_max 17
_diffrn_reflns_limit_h_min -17
_diffrn_reflns_limit_k_max 24
_diffrn_reflns_limit_k_min -24
_diffrn_reflns_limit_l_max 53
_diffrn_reflns_limit_l_min -45
_diffrn_reflns_number 46979
_diffrn_reflns_point_group_measured_fraction_full 0.998
_diffrn_reflns_point_group_measured_fraction_max 0.995
_diffrn_reflns_theta_full 25.242
_diffrn_reflns_theta_max 27.506
_diffrn_reflns_theta_min 2.048
_exptl_absorpt_coefficient_mu 1.572
_exptl_absorpt_correction_T_max 0.730
_exptl_absorpt_correction_T_min 0.693
_exptl_absorpt_correction_type multi-scan
_exptl_absorpt_process_details sadabs
_exptl_crystal_colour yellow
_exptl_crystal_density_diffrn 1.524
_exptl_crystal_description block
_exptl_crystal_F_000 4952
_exptl_crystal_size_max 0.3
_exptl_crystal_size_mid 0.2
_exptl_crystal_size_min 0.2
_platon_squeeze_details
;
TITL a_a.res in C2/c
CELL   13.6952   19.2367   41.3470     90.00     92.21     90.00
SPGR C2/c
# Solvent Accessible Volume =      1297
# Electrons Found in S.A.V. =       171
# Note: Atoms in Void are Labelled as Cxxx and Qxxx for all Others
C101 0.893 0.053 0.352 !       2.88 eA-3
C102 1.000 0.188 0.254 !       2.56 eA-3
Q103 0.699 0.467 0.406 !       1.49 eA-3
Q104 0.265 0.238 0.214 !       1.46 eA-3
Q105 0.737 0.293 0.687 !       1.28 eA-3
C106 0.219 0.219 0.759 !       1.13 eA-3
Q107 0.050 0.404 0.018 !       0.96 eA-3
Q108 0.688 0.499 0.478 !       0.87 eA-3
Q109 0.953 0.403 0.354 !       0.78 eA-3
Q110 0.815 0.435 0.671 !       0.78 eA-3
Q111 0.202 0.083 0.118 !       0.75 eA-3
Q112 0.530 0.418 0.154 !       0.73 eA-3
C113 0.193 0.260 0.830 !       0.72 eA-3
Q114 0.237 0.144 0.154 !       0.72 eA-3
Q115 0.762 0.161 0.330 !       0.71 eA-3
Q116 0.249 0.359 0.787 !       0.71 eA-3
Q117 0.688 0.208 0.276 !       0.71 eA-3
Q118 0.547 0.140 0.256 !       0.71 eA-3
Q119 0.764 0.375 0.662 !       0.71 eA-3
Q120 0.484 0.459 0.712 !       0.70 eA-3
Q121 0.714 0.249 0.373 !       0.70 eA-3
Q122 0.652 0.060 0.452 !       0.69 eA-3
Q123 0.043 0.061 0.608 !       0.69 eA-3
Q124 0.218 0.082 0.907 !       0.69 eA-3
Q125 0.300 0.291 0.452 !       0.68 eA-3
Q126 0.529 0.094 0.265 !       0.68 eA-3
Q127 0.374 0.041 0.276 !       0.68 eA-3
Q128 0.517 0.129 0.033 !       0.67 eA-3
Q129 0.390 0.505 0.608 !       0.67 eA-3
Q130 0.597 0.062 0.532 !       0.65 eA-3
Q131 0.846 0.240 0.126 !       0.65 eA-3
C132 1.000 0.058 0.253 !       0.64 eA-3
Q133 0.379 0.468 0.093 !       0.63 eA-3
Q134 0.121 0.247 0.453 !       0.63 eA-3
Q135 0.169 0.218 0.439 !       0.62 eA-3
Q136 0.797 0.115 0.330 !       0.62 eA-3
Q137 0.563 0.468 0.390 !       0.62 eA-3
Q138 0.015 0.468 0.215 !       0.62 eA-3
Q139 0.958 0.329 0.990 !       0.62 eA-3
Q140 0.345 0.307 0.471 !       0.61 eA-3
Q141 0.357 0.265 0.756 !       0.61 eA-3
Q142 0.312 0.499 0.567 !       0.61 eA-3
Q143 0.249 0.042 0.400 !       0.61 eA-3
Q144 0.491 0.455 0.077 !       0.61 eA-3
C145 0.218 0.258 0.250 !       0.61 eA-3
Q146 0.154 0.452 0.976 !       0.61 eA-3
Q147 0.767 0.023 0.431 !       0.61 eA-3
Q148 0.755 0.361 0.304 !       0.61 eA-3
Q149 0.706 0.288 0.212 !       0.61 eA-3
Q150 0.068 0.163 0.749 !       0.61 eA-3
Q151 0.176 0.255 0.225 !       0.61 eA-3
Q152 0.825 0.090 0.776 !       0.60 eA-3
Q153 0.173 0.361 0.811 !       0.60 eA-3
Q154 0.496 0.107 0.936 !       0.60 eA-3
Q155 0.227 0.140 0.063 !       0.60 eA-3
Q156 0.784 0.190 0.880 !       0.60 eA-3
Q157 0.593 0.457 0.897 !       0.60 eA-3
Q158 0.093 0.957 0.897 !       0.60 eA-3
Q159 0.987 0.452 0.540 !       0.59 eA-3
Q160 0.295 0.138 0.564 !       0.59 eA-3
Q161 0.503 0.288 0.721 !       0.59 eA-3
Q162 0.984 0.191 0.445 !       0.59 eA-3
Q163 0.932 0.035 0.444 !       0.59 eA-3
Q164 0.745 0.112 0.648 !       0.59 eA-3
Q165 0.045 0.100 0.646 !       0.58 eA-3
Q166 0.657 0.339 0.061 !       0.58 eA-3
Q167 0.885 0.379 0.183 !       0.58 eA-3
Q168 0.615 0.121 0.817 !       0.58 eA-3
Q169 0.611 0.384 0.647 !       0.58 eA-3
Q170 0.075 0.403 0.773 !       0.58 eA-3
Q171 0.202 0.142 0.834 !       0.57 eA-3
Q172 0.129 0.331 0.781 !       0.57 eA-3
C173 0.364 0.262 0.215 !       0.57 eA-3
Q174 0.482 0.419 0.110 !       0.57 eA-3
Q175 0.440 0.421 0.571 !       0.57 eA-3
Q176 0.738 0.400 0.225 !       0.57 eA-3
Q177 0.721 0.361 0.007 !       0.57 eA-3
Q178 0.471 0.470 0.592 !       0.57 eA-3
Q179 0.597 0.310 0.244 !       0.57 eA-3
Q180 0.562 0.137 0.328 !       0.56 eA-3
Q181 0.736 0.139 0.461 !       0.56 eA-3
Q182 0.284 0.498 0.119 !       0.56 eA-3
Q183 0.352 0.346 0.476 !       0.56 eA-3
Q184 0.433 0.412 0.047 !       0.56 eA-3
Q185 0.706 0.200 0.208 !       0.56 eA-3
Q186 0.513 0.030 0.289 !       0.56 eA-3
Q187 0.301 0.374 0.807 !       0.55 eA-3
Q188 0.112 0.042 0.383 !       0.55 eA-3
Q189 0.294 0.186 0.557 !       0.55 eA-3
Q190 0.219 0.203 0.144 !       0.55 eA-3
Q191 0.795 0.327 0.179 !       0.54 eA-3
Q192 0.729 0.095 0.266 !       0.54 eA-3
Q193 0.792 0.125 0.843 !       0.54 eA-3
Q194 0.032 0.029 0.475 !       0.54 eA-3
Q195 0.472 0.050 0.381 !       0.54 eA-3
Q196 0.861 0.424 0.435 !       0.54 eA-3
Q197 0.754 0.021 0.353 !       0.54 eA-3
Q198 0.909 0.345 0.234 !       0.54 eA-3
Q199 0.172 0.096 0.432 !       0.54 eA-3
;
_refine_diff_density_max 0.922
_refine_diff_density_min -0.859
_refine_diff_density_rms 0.102
_refine_ls_extinction_method none
_refine_ls_goodness_of_fit_ref 1.099
_refine_ls_hydrogen_treatment constr
_refine_ls_matrix_type full
_refine_ls_number_parameters 682
_refine_ls_number_reflns 12467
_refine_ls_number_restraints 0
_refine_ls_restrained_S_all 1.099
_refine_ls_R_factor_all 0.1437
_refine_ls_R_factor_gt 0.0921
_refine_ls_shift/su_max 0.002
_refine_ls_shift/su_mean 0.000
_refine_ls_structure_factor_coef Fsqd
_refine_ls_weighting_details 'w=1/[\s^2^(Fo^2^)+(0.0472P)^2^+141.3618P] where P=(Fo^2^+2Fc^2^)/3'
_refine_ls_weighting_scheme calc
_refine_ls_wR_factor_gt 0.2027
_refine_ls_wR_factor_ref 0.2255
_reflns_Friedel_coverage 0.000
_reflns_number_gt 7186
_reflns_number_total 12467
_reflns_threshold_expression 'I > 2\s(I)'
_cod_data_source_file d0dt02864a2.cif
_cod_data_source_block a_sq
_cod_depositor_comments 'Adding full bibliography for 7705582--7705586.cif.'
_cod_original_cell_volume 10884.9(14)
_cod_database_code 7705586
_shelx_shelxl_version_number 2018/3
_shelx_space_group_comment
;
The symmetry employed for this shelxl refinement is uniquely defined
by the following loop, which should always be used as a source of
symmetry information in preference to the above space-group names.
They are only intended as comments.
;
_shelx_estimated_absorpt_t_max 0.744
_shelx_estimated_absorpt_t_min 0.650
_olex2_refinement_description
;
1. Fixed Uiso
 At 1.2 times of:
  All C(H) groups, H2WA of O2W, All N(H) groups
 At 1.5 times of:
  All O(H,H) groups, H2WB of O2W
2. Shared sites
{C11B, S2A}
{C11A, S2B}
3. Uiso/Uaniso restraints and constraints
Uanis(C11B) = Uanis(S2A)
Uanis(C11A) = Uanis(S2B)
4. Others
 Sof(S2B)=Sof(C11B)=Sof(H11B)=1-FVAR(1)
 Sof(S2A)=Sof(C11A)=Sof(H11A)=FVAR(1)
 Fixed Sof: H1WA(0.5) H1WB(0.5)
5.a Riding coordinates:
 O1W(H1WA,H1WB), O2W(H2WA,H2WB)
5.b Aromatic/amide H refined with riding coordinates:
 C1(H1), C2(H2), C3(H3), C6(H6), C10(H10), C14(H14), C17(H17), C18(H18),
 C19(H19), C22(H22), C25(H25), C26(H26), C27(H27), C32(H32), C33(H33), C34(H34),
  C43(H43), C42(H42), C41(H41), C40(H40), C45(H45), C47(H47), C48(H48),
 C49(H49), C50(H50), N3(H3A), C11A(H11A), C11B(H11B)
;
_platon_squeeze_void_probe_radius 1.20
_olex2_submission_special_instructions 'No special instructions were received'

loop_
_space_group_symop_operation_xyz
'x, y, z'
'-x, y, -z+1/2'
'x+1/2, y+1/2, z'
'-x+1/2, y+1/2, -z+1/2'
'-x, -y, -z'
'x, -y, z-1/2'
'-x+1/2, -y+1/2, -z'
'x+1/2, -y+1/2, z-1/2'

loop_
_atom_site_label
_atom_site_type_symbol
_atom_site_fract_x
_atom_site_fract_y
_atom_site_fract_z
_atom_site_U_iso_or_equiv
_atom_site_adp_type
_atom_site_occupancy
_atom_site_site_symmetry_order
_atom_site_calc_flag
_atom_site_refinement_flags_posn
_atom_site_refinement_flags_adp
_atom_site_refinement_flags_occupancy
_atom_site_disorder_assembly
_atom_site_disorder_group
C1 C 0.3344(14) 0.4854(8) 0.4351(3) 0.116(5) Uani 1 1 d . . . . .
H1 H 0.310083 0.509164 0.416934 0.139 Uiso 1 1 calc R . . . .
C2 C 0.3828(11) 0.4278(10) 0.4330(3) 0.119(5) Uani 1 1 d . . . . .
H2 H 0.393361 0.406638 0.413264 0.142 Uiso 1 1 calc R . . . .
C3 C 0.4191(9) 0.3987(7) 0.4630(3) 0.088(4) Uani 1 1 d . . . . .
H3 H 0.454331 0.357835 0.466260 0.106 Uiso 1 1 calc R . . . .
C4 C 0.3873(8) 0.4493(6) 0.4877(2) 0.075(3) Uani 1 1 d . . . . .
C5 C 0.4062(8) 0.4423(6) 0.5231(2) 0.075(3) Uani 1 1 d . . . . .
C6 C 0.4650(8) 0.3864(6) 0.5359(3) 0.074(3) Uani 1 1 d . . . . .
H6 H 0.488991 0.353783 0.521633 0.089 Uiso 1 1 calc R . . . .
C7 C 0.4871(8) 0.3793(6) 0.5678(3) 0.074(3) Uani 1 1 d . . . . .
C8 C 0.5525(11) 0.3202(8) 0.5792(4) 0.100(4) Uani 1 1 d . . . . .
C9 C -0.0533(12) 0.6511(8) 0.5335(4) 0.112(5) Uani 1 1 d . . . . .
C10 C -0.1151(11) 0.5967(7) 0.5293(3) 0.106(4) Uani 1 1 d . . . . .
H10 H -0.180157 0.603083 0.522744 0.127 Uiso 1 1 calc R . . A 2
C12 C 0.0395(8) 0.5478(5) 0.5445(2) 0.065(3) Uani 1 1 d . . . . .
C13 C 0.1187(8) 0.5003(6) 0.5558(2) 0.072(3) Uani 1 1 d . . . . .
C14 C 0.1086(8) 0.4284(6) 0.5520(2) 0.074(3) Uani 1 1 d . . . . .
H14 H 0.053413 0.411432 0.540762 0.089 Uiso 1 1 calc R . . . .
C15 C 0.1758(9) 0.3820(5) 0.5640(2) 0.069(3) Uani 1 1 d . . . . .
C16 C 0.1633(11) 0.3055(6) 0.5582(3) 0.092(4) Uani 1 1 d . . . . .
C17 C 0.3344(12) 0.8188(8) 0.5378(4) 0.120(5) Uani 1 1 d . . . . .
H17 H 0.319796 0.844580 0.519186 0.144 Uiso 1 1 calc R . . . .
C18 C 0.3582(11) 0.8465(8) 0.5674(5) 0.119(5) Uani 1 1 d . . . . .
H18 H 0.358282 0.893973 0.571516 0.143 Uiso 1 1 calc R . . . .
C19 C 0.3820(10) 0.7976(6) 0.5904(4) 0.110(5) Uani 1 1 d . . . . .
H19 H 0.401513 0.809024 0.611571 0.132 Uiso 1 1 calc R . . . .
C20 C 0.3744(8) 0.7310(6) 0.5797(3) 0.077(3) Uani 1 1 d . . . . .
C21 C 0.3892(8) 0.6653(5) 0.5958(3) 0.073(3) Uani 1 1 d . . . . .
C22 C 0.4305(8) 0.6648(6) 0.6278(3) 0.079(3) Uani 1 1 d . . . . .
H22 H 0.440987 0.707297 0.638065 0.095 Uiso 1 1 calc R . . . .
C23 C 0.4557(9) 0.6059(6) 0.6443(3) 0.078(3) Uani 1 1 d . . . . .
C24 C 0.4918(14) 0.6111(7) 0.6792(4) 0.110(5) Uani 1 1 d . . . . .
C25 C 0.1842(8) 0.6150(5) 0.6288(3) 0.076(3) Uani 1 1 d . . . . .
H25 H 0.190204 0.634047 0.608331 0.091 Uiso 1 1 calc R . . . .
C26 C 0.1284(8) 0.6501(6) 0.6505(3) 0.079(3) Uani 1 1 d . . . . .
H26 H 0.095064 0.690357 0.644236 0.094 Uiso 1 1 calc R . . . .
C27 C 0.1226(8) 0.6247(5) 0.6816(3) 0.074(3) Uani 1 1 d . . . . .
H27 H 0.085841 0.647748 0.696698 0.089 Uiso 1 1 calc R . . . .
C28 C 0.1715(7) 0.5655(5) 0.6896(2) 0.062(2) Uani 1 1 d . . . . .
C29 C 0.1747(7) 0.5337(5) 0.7212(2) 0.065(3) Uani 1 1 d . . . . .
C30 C 0.2226(8) 0.4729(5) 0.7279(2) 0.066(3) Uani 1 1 d . . . . .
C31 C 0.2701(8) 0.4339(5) 0.7032(2) 0.064(2) Uani 1 1 d . . . . .
C32 C 0.3172(9) 0.3698(5) 0.7084(3) 0.086(4) Uani 1 1 d . . . . .
H32 H 0.318335 0.348729 0.728671 0.103 Uiso 1 1 calc R . . . .
C33 C 0.3606(10) 0.3398(6) 0.6835(3) 0.092(4) Uani 1 1 d . . . . .
H33 H 0.393628 0.297960 0.686631 0.111 Uiso 1 1 calc R . . . .
C34 C 0.3569(10) 0.3706(6) 0.6530(3) 0.090(4) Uani 1 1 d . . . . .
H34 H 0.383580 0.347088 0.635794 0.108 Uiso 1 1 calc R . . . .
C35 C 0.2723(8) 0.4643(5) 0.6727(2) 0.064(2) Uani 1 1 d . . . . .
C36 C 0.2245(7) 0.5293(5) 0.6656(2) 0.060(2) Uani 1 1 d . . . . .
C37 C 0.1518(9) 0.5057(6) 0.7714(2) 0.080(3) Uani 1 1 d . . . . .
C38 C 0.1162(9) 0.5073(6) 0.8047(3) 0.081(3) Uani 1 1 d . . . . .
C43 C -0.0441(11) 0.4018(8) 0.8574(3) 0.105(5) Uani 1 1 d . . . . .
H43 H -0.067256 0.402650 0.878291 0.125 Uiso 1 1 calc R . . . .
C42 C -0.0705(11) 0.3509(9) 0.8378(4) 0.117(5) Uani 1 1 d . . . . .
H42 H -0.111389 0.316392 0.845361 0.141 Uiso 1 1 calc R . . . .
C41 C -0.0390(11) 0.3462(8) 0.8053(4) 0.109(4) Uani 1 1 d . . . . .
H41 H -0.059808 0.310420 0.791563 0.130 Uiso 1 1 calc R . . . .
C40 C 0.0237(9) 0.3974(7) 0.7953(3) 0.087(3) Uani 1 1 d . . . . .
H40 H 0.046180 0.394851 0.774439 0.104 Uiso 1 1 calc R . . . .
C39 C 0.0557(9) 0.4537(6) 0.8151(2) 0.074(3) Uani 1 1 d . . . . .
C44 C 0.0203(10) 0.4563(7) 0.8473(3) 0.088(3) Uani 1 1 d . . . . .
C45 C 0.0438(11) 0.5111(8) 0.8666(3) 0.104(4) Uani 1 1 d . . . . .
H45 H 0.016308 0.513717 0.886774 0.125 Uiso 1 1 calc R . . . .
C46 C 0.1067(11) 0.5633(8) 0.8577(3) 0.098(4) Uani 1 1 d . . . . .
C47 C 0.1289(16) 0.6200(10) 0.8776(4) 0.138(7) Uani 1 1 d . . . . .
H47 H 0.101231 0.622940 0.897733 0.166 Uiso 1 1 calc R . . . .
C48 C 0.1873(17) 0.6688(10) 0.8687(5) 0.154(8) Uani 1 1 d . . . . .
H48 H 0.203278 0.704305 0.883180 0.185 Uiso 1 1 calc R . . . .
C49 C 0.2273(14) 0.6699(9) 0.8379(5) 0.144(6) Uani 1 1 d . . . . .
H49 H 0.267113 0.706627 0.832079 0.172 Uiso 1 1 calc R . . . .
C50 C 0.2077(10) 0.6170(7) 0.8164(4) 0.105(4) Uani 1 1 d . . . . .
H50 H 0.236783 0.615940 0.796427 0.126 Uiso 1 1 calc R . . . .
C51 C 0.1408(9) 0.5627(6) 0.8255(3) 0.080(3) Uani 1 1 d . . . . .
Dy1 Dy 0.33703(4) 0.49642(3) 0.59509(2) 0.06765(18) Uani 1 1 d . . . . .
F1 F 0.6309(7) 0.3424(5) 0.5963(2) 0.141(3) Uani 1 1 d . . . . .
F2 F 0.5036(7) 0.2750(4) 0.5966(2) 0.137(3) Uani 1 1 d . . . . .
F3 F 0.5887(6) 0.2838(4) 0.55439(19) 0.121(3) Uani 1 1 d . . . . .
F4 F 0.1434(9) 0.2708(4) 0.5864(2) 0.157(4) Uani 1 1 d . . . . .
F5 F 0.2425(7) 0.2706(4) 0.5519(3) 0.156(4) Uani 1 1 d . . . . .
F6 F 0.0862(8) 0.2868(4) 0.5391(2) 0.145(4) Uani 1 1 d . . . . .
F7 F 0.5260(8) 0.6722(4) 0.68880(19) 0.146(4) Uani 1 1 d . . . . .
F8 F 0.4279(8) 0.5901(7) 0.6998(2) 0.169(5) Uani 1 1 d . . . . .
F9 F 0.5634(8) 0.5681(5) 0.6864(2) 0.158(4) Uani 1 1 d . . . . .
N1 N 0.2296(6) 0.5562(4) 0.63544(19) 0.068(2) Uani 1 1 d . . . . .
N2 N 0.3161(6) 0.4326(4) 0.64776(19) 0.067(2) Uani 1 1 d . . . . .
N3 N 0.1308(6) 0.5531(4) 0.7486(2) 0.072(2) Uani 1 1 d . . . . .
H3A H 0.095433 0.589597 0.750935 0.086 Uiso 1 1 calc R . . . .
N4 N 0.2081(7) 0.4546(4) 0.75963(19) 0.072(2) Uani 1 1 d . . . . .
O1 O 0.3698(6) 0.4881(3) 0.54044(16) 0.0758(19) Uani 1 1 d . . . . .
O2 O 0.4613(5) 0.4173(3) 0.59143(15) 0.0684(18) Uani 1 1 d . . . . .
O3 O 0.1925(6) 0.5298(4) 0.56845(18) 0.0752(19) Uani 1 1 d . . . . .
O4 O 0.2516(5) 0.3957(4) 0.58171(17) 0.0744(19) Uani 1 1 d . . . . .
O5 O 0.3667(5) 0.6109(4) 0.58098(16) 0.0734(19) Uani 1 1 d . . . . .
O6 O 0.4468(5) 0.5437(4) 0.63414(17) 0.0731(19) Uani 1 1 d . . . . .
O1W O 1.000000 0.6662(6) 0.750000 0.140(6) Uani 1 2 d S T P . .
H1WA H 0.958540 0.699045 0.749280 0.210 Uiso 0.5 1 d R . . . .
H1WB H 0.974250 0.630155 0.758020 0.210 Uiso 0.5 1 d R . . . .
O2W O 0.3239(12) 0.3568(7) 0.7986(3) 0.223(8) Uani 1 1 d . . . . .
H2WA H 0.290194 0.385111 0.787065 0.267 Uiso 1 1 d R . . . .
H2WB H 0.300554 0.354251 0.817345 0.334 Uiso 1 1 d R . . . .
S1 S 0.3185(3) 0.51469(19) 0.47364(9) 0.1154(13) Uani 1 1 d . . . . .
S3 S 0.3353(3) 0.73047(19) 0.53953(8) 0.0972(10) Uani 1 1 d . . . . .
S2A S 0.0597(4) 0.6287(3) 0.54728(15) 0.109(2) Uani 0.546(12) 1 d . . . B 1
C11A C -0.0728(5) 0.5232(3) 0.53602(13) 0.096(2) Uani 0.546(12) 1 d . . . B 1
H11A H -0.101763 0.479439 0.535416 0.115 Uiso 0.546(12) 1 calc R . . B 1
S2B S -0.0728(5) 0.5232(3) 0.53602(13) 0.096(2) Uani 0.454(12) 1 d . . . B 2
C11B C 0.0597(4) 0.6287(3) 0.54728(15) 0.109(2) Uani 0.454(12) 1 d . . . B 2
H11B H 0.114147 0.654400 0.554086 0.131 Uiso 0.454(12) 1 calc R . . B 2

loop_
_atom_site_aniso_label
_atom_site_aniso_U_11
_atom_site_aniso_U_22
_atom_site_aniso_U_33
_atom_site_aniso_U_23
_atom_site_aniso_U_13
_atom_site_aniso_U_12
C1 0.178(17) 0.099(10) 0.071(8) 0.016(7) -0.008(9) -0.042(11)
C2 0.107(12) 0.167(16) 0.083(10) -0.024(10) 0.018(8) -0.022(11)
C3 0.082(8) 0.133(10) 0.051(6) -0.010(6) 0.014(5) 0.012(7)
C4 0.070(7) 0.101(8) 0.055(6) 0.005(5) 0.006(5) -0.004(6)
C5 0.077(8) 0.087(8) 0.061(6) -0.002(5) 0.019(5) 0.007(6)
C6 0.065(7) 0.088(7) 0.069(7) -0.012(5) 0.017(5) 0.004(6)
C7 0.056(7) 0.088(8) 0.079(7) 0.002(6) 0.013(5) -0.003(6)
C8 0.086(10) 0.119(11) 0.097(10) -0.017(9) 0.017(8) 0.020(9)
C9 0.118(12) 0.103(10) 0.115(11) 0.025(8) -0.001(9) -0.002(9)
C10 0.124(12) 0.100(10) 0.093(9) 0.027(7) -0.017(8) -0.030(9)
C12 0.077(7) 0.069(6) 0.049(5) 0.000(4) 0.000(5) -0.001(5)
C13 0.088(8) 0.081(7) 0.049(5) 0.012(5) 0.020(5) 0.027(7)
C14 0.077(8) 0.091(8) 0.054(6) -0.022(5) -0.010(5) 0.005(6)
C15 0.085(8) 0.069(6) 0.053(6) -0.004(5) 0.005(5) 0.003(6)
C16 0.113(11) 0.076(8) 0.085(8) -0.011(6) -0.011(8) 0.016(7)
C17 0.144(15) 0.094(10) 0.124(13) 0.040(9) 0.026(11) -0.004(10)
C18 0.110(12) 0.076(9) 0.173(16) 0.027(10) 0.009(11) 0.001(8)
C19 0.113(11) 0.065(8) 0.151(13) 0.020(8) 0.005(9) -0.009(7)
C20 0.072(7) 0.074(7) 0.083(7) 0.014(5) -0.002(6) -0.019(6)
C21 0.086(8) 0.058(6) 0.076(7) 0.009(5) 0.007(6) -0.012(5)
C22 0.090(9) 0.068(7) 0.080(7) -0.002(5) -0.005(6) -0.001(6)
C23 0.092(9) 0.080(7) 0.063(6) 0.004(5) 0.005(6) -0.003(6)
C24 0.143(14) 0.085(9) 0.098(10) 0.021(8) -0.044(10) -0.025(9)
C25 0.088(8) 0.070(7) 0.070(7) 0.014(5) 0.011(6) 0.012(6)
C26 0.074(8) 0.065(6) 0.097(8) 0.016(6) 0.013(6) 0.017(6)
C27 0.067(7) 0.065(6) 0.092(8) 0.009(5) 0.032(6) 0.020(5)
C28 0.065(7) 0.066(6) 0.057(5) 0.011(4) 0.015(5) 0.013(5)
C29 0.059(6) 0.064(6) 0.072(6) 0.011(5) 0.020(5) 0.018(5)
C30 0.066(7) 0.064(6) 0.069(6) 0.002(5) 0.018(5) 0.002(5)
C31 0.075(7) 0.058(5) 0.059(6) 0.006(4) 0.022(5) 0.012(5)
C32 0.123(10) 0.071(7) 0.064(7) 0.012(5) 0.020(6) 0.029(7)
C33 0.132(11) 0.073(7) 0.074(7) 0.016(6) 0.021(7) 0.041(7)
C34 0.120(11) 0.071(7) 0.081(8) 0.007(6) 0.036(7) 0.025(7)
C35 0.069(7) 0.071(6) 0.053(5) 0.002(4) 0.005(5) 0.005(5)
C36 0.060(6) 0.052(5) 0.066(6) 0.003(4) 0.007(5) 0.004(4)
C37 0.096(8) 0.084(7) 0.062(6) 0.006(6) 0.019(5) -0.011(7)
C38 0.092(8) 0.084(8) 0.068(6) 0.013(6) 0.025(6) 0.024(7)
C43 0.127(13) 0.110(11) 0.078(9) 0.031(8) 0.033(8) 0.016(10)
C42 0.099(11) 0.120(13) 0.135(14) 0.056(10) 0.034(10) 0.014(10)
C41 0.123(13) 0.103(10) 0.099(10) 0.017(8) -0.004(9) 0.001(9)
C40 0.085(9) 0.104(9) 0.070(7) 0.020(7) 0.000(6) 0.009(7)
C39 0.091(8) 0.079(7) 0.052(6) 0.003(5) 0.014(5) 0.016(6)
C44 0.096(9) 0.100(9) 0.070(7) 0.011(6) 0.026(6) 0.011(7)
C45 0.123(12) 0.112(11) 0.079(8) 0.005(8) 0.032(8) 0.041(9)
C46 0.095(10) 0.122(11) 0.078(8) -0.024(8) 0.003(7) 0.026(9)
C47 0.19(2) 0.117(14) 0.110(13) -0.049(11) 0.015(12) 0.024(13)
C48 0.20(2) 0.123(15) 0.139(17) -0.074(13) -0.009(15) 0.030(14)
C49 0.172(18) 0.116(13) 0.142(16) -0.036(11) 0.008(13) -0.011(12)
C50 0.099(11) 0.102(10) 0.113(11) -0.020(8) 0.010(8) 0.004(8)
C51 0.075(8) 0.080(8) 0.085(8) -0.009(6) -0.010(6) 0.014(6)
Dy1 0.0727(3) 0.0677(3) 0.0635(3) 0.0000(2) 0.0151(2) 0.0002(3)
F1 0.111(7) 0.157(8) 0.150(8) -0.036(6) -0.036(6) 0.056(6)
F2 0.164(9) 0.117(6) 0.134(7) 0.044(5) 0.039(6) 0.050(6)
F3 0.137(7) 0.112(6) 0.116(6) -0.010(5) 0.027(5) 0.050(5)
F4 0.251(12) 0.080(5) 0.137(8) 0.022(5) -0.032(8) -0.017(6)
F5 0.136(8) 0.063(4) 0.272(12) -0.053(6) 0.074(8) 0.003(5)
F6 0.215(10) 0.072(5) 0.141(7) -0.014(4) -0.071(7) -0.009(5)
F7 0.221(11) 0.107(6) 0.106(6) -0.010(5) -0.043(6) -0.042(6)
F8 0.166(10) 0.265(13) 0.075(5) 0.017(6) 0.001(6) -0.079(9)
F9 0.192(11) 0.155(8) 0.121(7) -0.018(6) -0.071(7) 0.017(8)
N1 0.085(6) 0.053(4) 0.068(5) 0.010(4) 0.024(4) 0.006(4)
N2 0.073(6) 0.064(5) 0.066(5) 0.005(4) 0.016(4) 0.014(4)
N3 0.078(6) 0.065(5) 0.075(6) 0.004(4) 0.024(5) 0.019(4)
N4 0.084(6) 0.078(6) 0.053(5) 0.010(4) 0.011(4) 0.019(5)
O1 0.094(5) 0.064(4) 0.071(4) 0.001(3) 0.023(4) 0.009(4)
O2 0.072(5) 0.078(4) 0.056(4) -0.004(3) 0.010(3) 0.008(4)
O3 0.070(5) 0.069(4) 0.087(5) 0.000(4) 0.007(4) -0.010(4)
O4 0.075(5) 0.073(4) 0.076(5) -0.006(3) 0.007(4) -0.004(4)
O5 0.089(5) 0.074(5) 0.057(4) 0.006(3) 0.007(4) -0.002(4)
O6 0.070(5) 0.071(4) 0.079(5) -0.006(4) 0.010(4) -0.006(4)
O1W 0.122(11) 0.065(7) 0.240(17) 0.000 0.095(12) 0.000
O2W 0.282(19) 0.184(13) 0.193(13) -0.038(10) -0.108(13) 0.109(13)
S1 0.155(4) 0.095(3) 0.095(2) 0.0120(19) -0.011(2) -0.006(2)
S3 0.099(3) 0.101(2) 0.091(2) 0.0205(18) 0.0023(18) -0.0066(19)
S2A 0.109(5) 0.083(4) 0.133(5) 0.022(3) -0.018(3) 0.021(3)
C11A 0.132(6) 0.072(3) 0.082(4) 0.008(2) -0.007(3) 0.021(3)
S2B 0.132(6) 0.072(3) 0.082(4) 0.008(2) -0.007(3) 0.021(3)
C11B 0.109(5) 0.083(4) 0.133(5) 0.022(3) -0.018(3) 0.021(3)

loop_
_atom_type_symbol
_atom_type_description
_atom_type_scat_dispersion_real
_atom_type_scat_dispersion_imag
_atom_type_scat_source
C C 0.0033 0.0016 'International Tables Vol C Tables 4.2.6.8 and 6.1.1.4'
H H 0.0000 0.0000 'International Tables Vol C Tables 4.2.6.8 and 6.1.1.4'
Dy Dy -0.1892 4.4098 'International Tables Vol C Tables 4.2.6.8 and 6.1.1.4'
F F 0.0171 0.0103 'International Tables Vol C Tables 4.2.6.8 and 6.1.1.4'
N N 0.0061 0.0033 'International Tables Vol C Tables 4.2.6.8 and 6.1.1.4'
O O 0.0106 0.0060 'International Tables Vol C Tables 4.2.6.8 and 6.1.1.4'
S S 0.1246 0.1234 'International Tables Vol C Tables 4.2.6.8 and 6.1.1.4'

loop_
_geom_angle_atom_site_label_1
_geom_angle_atom_site_label_2
_geom_angle_atom_site_label_3
_geom_angle
_geom_angle_site_symmetry_1
_geom_angle_site_symmetry_3
_geom_angle_publ_flag
C2 C1 H1 122.4 . . ?
C2 C1 S1 115.2(12) . . ?
S1 C1 H1 122.4 . . ?
C1 C2 H2 122.0 . . ?
C1 C2 C3 116.0(14) . . ?
C3 C2 H2 122.0 . . ?
C2 C3 H3 128.1 . . ?
C2 C3 C4 103.8(12) . . ?
C4 C3 H3 128.1 . . ?
C3 C4 S1 115.5(8) . . ?
C5 C4 C3 125.1(10) . . ?
C5 C4 S1 119.2(9) . . ?
C6 C5 C4 120.4(10) . . ?
O1 C5 C4 116.3(10) . . ?
O1 C5 C6 123.3(10) . . ?
C5 C6 H6 118.7 . . ?
C7 C6 C5 122.6(10) . . ?
C7 C6 H6 118.7 . . ?
C6 C7 C8 119.3(11) . . ?
O2 C7 C6 129.0(11) . . ?
O2 C7 C8 111.7(10) . . ?
F1 C8 C7 112.3(12) . . ?
F1 C8 F3 104.9(11) . . ?
F2 C8 C7 110.9(11) . . ?
F2 C8 F1 109.6(13) . . ?
F2 C8 F3 106.2(12) . . ?
F3 C8 C7 112.6(12) . . ?
C10 C9 S2A 113.9(12) . . ?
C10 C9 C11B 113.9(12) . . ?
C9 C10 H10 121.4 . . ?
C9 C10 C11A 117.2(13) . . ?
C9 C10 S2B 117.2(13) . . ?
S2B C10 H10 121.4 . . ?
C13 C12 S2A 117.4(9) . . ?
C13 C12 C11A 124.1(9) . . ?
C13 C12 S2B 124.1(9) . . ?
C13 C12 C11B 117.4(9) . . ?
S2A C12 C11A 117.4(7) . . ?
C11B C12 S2B 117.4(7) . . ?
C14 C13 C12 120.5(11) . . ?
O3 C13 C12 114.9(10) . . ?
O3 C13 C14 124.6(10) . . ?
C13 C14 H14 118.5 . . ?
C15 C14 C13 123.0(10) . . ?
C15 C14 H14 118.5 . . ?
C14 C15 C16 120.9(11) . . ?
O4 C15 C14 126.8(10) . . ?
O4 C15 C16 112.3(10) . . ?
F4 C16 C15 111.4(10) . . ?
F5 C16 C15 116.4(12) . . ?
F5 C16 F4 96.5(11) . . ?
F5 C16 F6 112.5(11) . . ?
F6 C16 C15 116.1(10) . . ?
F6 C16 F4 101.0(12) . . ?
C18 C17 H17 124.7 . . ?
C18 C17 S3 110.5(11) . . ?
S3 C17 H17 124.7 . . ?
C17 C18 H18 123.2 . . ?
C17 C18 C19 113.6(15) . . ?
C19 C18 H18 123.2 . . ?
C18 C19 H19 123.0 . . ?
C20 C19 C18 113.9(15) . . ?
C20 C19 H19 123.0 . . ?
C19 C20 C21 132.0(12) . . ?
C19 C20 S3 109.7(10) . . ?
C21 C20 S3 118.2(9) . . ?
C22 C21 C20 118.7(10) . . ?
O5 C21 C20 118.9(10) . . ?
O5 C21 C22 122.3(10) . . ?
C21 C22 H22 118.0 . . ?
C23 C22 C21 123.9(10) . . ?
C23 C22 H22 118.0 . . ?
C22 C23 C24 119.5(11) . . ?
O6 C23 C22 126.7(11) . . ?
O6 C23 C24 113.6(10) . . ?
F7 C24 C23 116.4(11) . . ?
F8 C24 C23 113.5(13) . . ?
F8 C24 F7 108.6(15) . . ?
F8 C24 F9 100.0(12) . . ?
F9 C24 C23 113.0(15) . . ?
F9 C24 F7 103.9(13) . . ?
C26 C25 H25 118.1 . . ?
N1 C25 H25 118.1 . . ?
N1 C25 C26 123.9(10) . . ?
C25 C26 H26 120.5 . . ?
C25 C26 C27 119.0(10) . . ?
C27 C26 H26 120.5 . . ?
C26 C27 H27 120.7 . . ?
C28 C27 C26 118.6(9) . . ?
C28 C27 H27 120.7 . . ?
C27 C28 C29 125.1(9) . . ?
C27 C28 C36 119.9(9) . . ?
C36 C28 C29 115.0(8) . . ?
C30 C29 C28 123.0(9) . . ?
N3 C29 C28 129.9(9) . . ?
N3 C29 C30 107.0(8) . . ?
C29 C30 C31 122.0(9) . . ?
C29 C30 N4 109.0(9) . . ?
N4 C30 C31 128.6(9) . . ?
C32 C31 C30 124.5(9) . . ?
C35 C31 C30 116.6(9) . . ?
C35 C31 C32 118.8(9) . . ?
C31 C32 H32 120.8 . . ?
C33 C32 C31 118.4(10) . . ?
C33 C32 H32 120.8 . . ?
C32 C33 H33 119.6 . . ?
C32 C33 C34 120.8(10) . . ?
C34 C33 H33 119.6 . . ?
C33 C34 H34 119.0 . . ?
N2 C34 C33 121.9(10) . . ?
N2 C34 H34 119.0 . . ?
C31 C35 C36 121.8(9) . . ?
N2 C35 C31 121.8(9) . . ?
N2 C35 C36 116.4(8) . . ?
C28 C36 C35 121.3(8) . . ?
N1 C36 C28 119.8(8) . . ?
N1 C36 C35 118.9(8) . . ?
N3 C37 C38 125.0(10) . . ?
N3 C37 N4 110.8(9) . . ?
N4 C37 C38 124.2(10) . . ?
C39 C38 C37 119.4(11) . . ?
C39 C38 C51 120.2(10) . . ?
C51 C38 C37 120.4(11) . . ?
C42 C43 H43 119.4 . . ?
C42 C43 C44 121.2(13) . . ?
C44 C43 H43 119.4 . . ?
C43 C42 H42 118.6 . . ?
C43 C42 C41 122.8(15) . . ?
C41 C42 H42 118.6 . . ?
C42 C41 H41 121.7 . . ?
C40 C41 C42 116.7(14) . . ?
C40 C41 H41 121.7 . . ?
C41 C40 H40 118.1 . . ?
C41 C40 C39 123.7(12) . . ?
C39 C40 H40 118.1 . . ?
C38 C39 C40 123.9(10) . . ?
C38 C39 C44 119.0(11) . . ?
C40 C39 C44 117.1(11) . . ?
C39 C44 C43 118.5(13) . . ?
C45 C44 C43 121.8(13) . . ?
C45 C44 C39 119.6(12) . . ?
C44 C45 H45 118.5 . . ?
C44 C45 C46 123.0(12) . . ?
C46 C45 H45 118.5 . . ?
C45 C46 C47 122.5(15) . . ?
C45 C46 C51 118.1(12) . . ?
C47 C46 C51 119.0(16) . . ?
C46 C47 H47 119.2 . . ?
C48 C47 C46 121.5(18) . . ?
C48 C47 H47 119.2 . . ?
C47 C48 H48 118.8 . . ?
C47 C48 C49 122.4(17) . . ?
C49 C48 H48 118.8 . . ?
C48 C49 H49 119.9 . . ?
C50 C49 C48 120.2(18) . . ?
C50 C49 H49 119.9 . . ?
C49 C50 H50 120.8 . . ?
C49 C50 C51 118.4(15) . . ?
C51 C50 H50 120.8 . . ?
C38 C51 C46 119.8(12) . . ?
C38 C51 C50 121.9(12) . . ?
C46 C51 C50 118.0(12) . . ?
N2 Dy1 N1 64.3(2) . . ?
O1 Dy1 N1 143.8(3) . . ?
O1 Dy1 N2 146.8(2) . . ?
O1 Dy1 O6 123.5(3) . . ?
O2 Dy1 N1 142.5(2) . . ?
O2 Dy1 N2 81.0(2) . . ?
O2 Dy1 O1 73.7(2) . . ?
O2 Dy1 O3 140.8(2) . . ?
O2 Dy1 O4 78.4(3) . . ?
O2 Dy1 O5 118.4(3) . . ?
O2 Dy1 O6 81.1(2) . . ?
O3 Dy1 N1 71.4(3) . . ?
O3 Dy1 N2 114.9(3) . . ?
O3 Dy1 O1 75.6(3) . . ?
O3 Dy1 O6 137.1(3) . . ?
O4 Dy1 N1 103.6(3) . . ?
O4 Dy1 N2 74.2(3) . . ?
O4 Dy1 O1 79.9(2) . . ?
O4 Dy1 O3 72.8(3) . . ?
O4 Dy1 O6 142.4(2) . . ?
O5 Dy1 N1 81.2(2) . . ?
O5 Dy1 N2 134.9(2) . . ?
O5 Dy1 O1 77.2(2) . . ?
O5 Dy1 O3 76.8(2) . . ?
O5 Dy1 O4 145.6(3) . . ?
O5 Dy1 O6 72.0(2) . . ?
O6 Dy1 N1 75.2(3) . . ?
O6 Dy1 N2 71.7(3) . . ?
C25 N1 C36 118.7(9) . . ?
C25 N1 Dy1 122.3(7) . . ?
C36 N1 Dy1 118.8(6) . . ?
C34 N2 C35 118.2(9) . . ?
C34 N2 Dy1 121.0(7) . . ?
C35 N2 Dy1 120.4(6) . . ?
C29 N3 H3A 126.0 . . ?
C37 N3 C29 108.1(8) . . ?
C37 N3 H3A 126.0 . . ?
C37 N4 C30 105.1(8) . . ?
C5 O1 Dy1 134.4(7) . . ?
C7 O2 Dy1 131.1(7) . . ?
C13 O3 Dy1 137.0(7) . . ?
C15 O4 Dy1 134.6(7) . . ?
C21 O5 Dy1 135.8(7) . . ?
C23 O6 Dy1 130.0(7) . . ?
H1WA O1W H1WA 83.8 . 2_756 ?
H1WA O1W H1WB 109.5 2_756 2_756 ?
H1WA O1W H1WB 151.6 . 2_756 ?
H1WA O1W H1WB 109.5 . . ?
H1WB O1W H1WA 151.6 . 2_756 ?
H1WB O1W H1WB 70.9 . 2_756 ?
H2WA O2W H2WB 109.5 . . ?
C4 S1 C1 89.2(7) . . ?
C17 S3 C20 92.1(7) . . ?
C12 S2A C9 94.1(7) . . ?
C10 C11A C12 96.7(7) . . ?
C10 C11A H11A 131.7 . . ?
C12 C11A H11A 131.7 . . ?
C10 S2B C12 96.7(7) . . ?
C9 C11B H11B 132.9 . . ?
C12 C11B C9 94.1(7) . . ?
C12 C11B H11B 132.9 . . ?

loop_
_geom_bond_atom_site_label_1
_geom_bond_atom_site_label_2
_geom_bond_distance
_geom_bond_site_symmetry_2
_geom_bond_publ_flag
C1 H1 0.9300 . ?
C1 C2 1.295(19) . ?
C1 S1 1.712(15) . ?
C2 H2 0.9300 . ?
C2 C3 1.431(18) . ?
C3 H3 0.9300 . ?
C3 C4 1.488(15) . ?
C4 C5 1.483(14) . ?
C4 S1 1.664(12) . ?
C5 C6 1.432(14) . ?
C5 O1 1.251(11) . ?
C6 H6 0.9300 . ?
C6 C7 1.350(14) . ?
C7 C8 1.511(17) . ?
C7 O2 1.280(12) . ?
C8 F1 1.332(16) . ?
C8 F2 1.326(16) . ?
C8 F3 1.353(14) . ?
C9 C10 1.354(17) . ?
C9 S2A 1.685(16) . ?
C9 C11B 1.685(16) . ?
C10 H10 0.9300 . ?
C10 C11A 1.549(14) . ?
C10 S2B 1.549(14) . ?
C12 C13 1.480(14) . ?
C12 S2A 1.584(11) . ?
C12 C11A 1.634(12) . ?
C12 S2B 1.634(12) . ?
C12 C11B 1.584(11) . ?
C13 C14 1.399(14) . ?
C13 O3 1.256(13) . ?
C14 H14 0.9300 . ?
C14 C15 1.362(14) . ?
C15 C16 1.500(15) . ?
C15 O4 1.275(12) . ?
C16 F4 1.380(15) . ?
C16 F5 1.310(14) . ?
C16 F6 1.344(14) . ?
C17 H17 0.9300 . ?
C17 C18 1.36(2) . ?
C17 S3 1.700(15) . ?
C18 H18 0.9300 . ?
C18 C19 1.369(18) . ?
C19 H19 0.9300 . ?
C19 C20 1.360(16) . ?
C20 C21 1.439(14) . ?
C20 S3 1.725(11) . ?
C21 C22 1.419(14) . ?
C21 O5 1.245(11) . ?
C22 H22 0.9300 . ?
C22 C23 1.361(14) . ?
C23 C24 1.511(16) . ?
C23 O6 1.273(12) . ?
C24 F7 1.322(14) . ?
C24 F8 1.306(18) . ?
C24 F9 1.309(17) . ?
C25 H25 0.9300 . ?
C25 C26 1.376(14) . ?
C25 N1 1.314(12) . ?
C26 H26 0.9300 . ?
C26 C27 1.380(14) . ?
C27 H27 0.9300 . ?
C27 C28 1.356(12) . ?
C28 C29 1.444(12) . ?
C28 C36 1.432(12) . ?
C29 C30 1.364(13) . ?
C29 N3 1.356(11) . ?
C30 C31 1.441(12) . ?
C30 N4 1.381(12) . ?
C31 C32 1.404(13) . ?
C31 C35 1.391(12) . ?
C32 H32 0.9300 . ?
C32 C33 1.339(14) . ?
C33 H33 0.9300 . ?
C33 C34 1.392(14) . ?
C34 H34 0.9300 . ?
C34 N2 1.333(12) . ?
C35 C36 1.437(13) . ?
C35 N2 1.358(11) . ?
C36 N1 1.354(11) . ?
C37 C38 1.481(14) . ?
C37 N3 1.333(12) . ?
C37 N4 1.352(13) . ?
C38 C39 1.400(15) . ?
C38 C51 1.402(15) . ?
C43 H43 0.9300 . ?
C43 C42 1.314(19) . ?
C43 C44 1.444(18) . ?
C42 H42 0.9300 . ?
C42 C41 1.429(19) . ?
C41 H41 0.9300 . ?
C41 C40 1.381(17) . ?
C40 H40 0.9300 . ?
C40 C39 1.417(16) . ?
C39 C44 1.432(14) . ?
C44 C45 1.353(18) . ?
C45 H45 0.9300 . ?
C45 C46 1.383(19) . ?
C46 C47 1.392(19) . ?
C46 C51 1.428(17) . ?
C47 H47 0.9300 . ?
C47 C48 1.29(2) . ?
C48 H48 0.9300 . ?
C48 C49 1.41(2) . ?
C49 H49 0.9300 . ?
C49 C50 1.371(19) . ?
C50 H50 0.9300 . ?
C50 C51 1.449(17) . ?
Dy1 N1 2.542(8) . ?
Dy1 N2 2.526(8) . ?
Dy1 O1 2.326(7) . ?
Dy1 O2 2.293(7) . ?
Dy1 O3 2.319(8) . ?
Dy1 O4 2.319(7) . ?
Dy1 O5 2.318(7) . ?
Dy1 O6 2.346(7) . ?
N3 H3A 0.8600 . ?
O1W H1WA 0.8499 2_756 ?
O1W H1WA 0.8499 . ?
O1W H1WB 0.8502 2_756 ?
O1W H1WB 0.8502 . ?
O2W H2WA 0.8501 . ?
O2W H2WB 0.8498 . ?
C11A H11A 0.9300 . ?
C11B H11B 0.9300 . ?

loop_
_platon_squeeze_void_nr
_platon_squeeze_void_average_x
_platon_squeeze_void_average_y
_platon_squeeze_void_average_z
_platon_squeeze_void_volume
_platon_squeeze_void_count_electrons
_platon_squeeze_void_content
1 0.000 0.068 0.250 65 7 ' '
2 0.000 0.773 0.250 184 19 ' '
3 0.000 0.932 0.750 66 7 ' '
4 0.000 0.227 0.750 184 18 ' '
5 0.172 0.052 0.143 37 9 ' '
6 0.172 0.948 0.643 38 9 ' '
7 0.500 0.273 0.250 184 19 ' '
8 0.500 0.727 0.750 185 18 ' '
9 0.330 0.552 0.356 37 9 ' '
10 0.330 0.448 0.856 38 9 ' '
11 0.500 0.568 0.250 64 7 ' '
12 0.500 0.432 0.750 65 7 ' '
13 0.672 0.552 0.143 37 9 ' '
14 0.672 0.448 0.643 38 9 ' '
15 0.828 0.052 0.357 37 9 ' '
16 0.828 0.948 0.857 37 9 ' '
